data_7026750
loop_
_publ_author_name
'Harrowfield, Jack M.'
'Ogden, Mark I.'
'Skelton, Brian W.'
'White, Allan H.'

_publ_section_title
;
 Cluster control in oligouranyl complexes of p-t-butylcalix[8]arene.
;
_journal_issue 35
_journal_name_full 'Dalton transactions (Cambridge, England : 2003)'
_journal_page_first 8313
_journal_page_last 8318
_journal_paper_doi 10.1039/c0dt00667j
_journal_volume 39
_journal_year 2010
_chemical_formula_moiety
;
3(C6 H17 N2), C88 H105 O13 U2, 0.5(C2 H6 S O), 5(C2 H3 N), 5/2( H2 O)
;
_chemical_formula_sum 'C117 H179 N11 O16 S0.5 U2'
_chemical_formula_weight 2493.87
_chemical_name_systematic
;
?
;
_space_group_IT_number 2
_symmetry_cell_setting triclinic
_symmetry_space_group_name_Hall '-P 1'
_symmetry_space_group_name_H-M 'P -1'
_atom_sites_solution_hydrogens geom
_atom_sites_solution_primary direct
_atom_sites_solution_secondary difmap
_audit_creation_date 2010-04-14T13:00:15-00:00
_audit_creation_method 'WinGX routine CIF_UPDATE'
_cell_angle_alpha 89.153(2)
_cell_angle_beta 76.002(2)
_cell_angle_gamma 66.2570(10)
_cell_formula_units_Z 4
_cell_length_a 21.4450(10)
_cell_length_b 23.3490(10)
_cell_length_c 28.256(2)
_cell_measurement_reflns_used 8192
_cell_measurement_temperature 150(2)
_cell_measurement_theta_max 20.3
_cell_measurement_theta_min 1.4
_cell_volume 12511.8(12)
_computing_cell_refinement 'Siemens SAINT (Siemens, 1995)'
_computing_data_collection 'Siemens SMART (Siemens, 1995)'
_computing_data_reduction 'xtal ADDREF SORTRF'
_computing_molecular_graphics ORTEP2
_computing_publication_material WinGX
_computing_structure_refinement 'SHELXL-97 (Sheldrick, 2008)'
_computing_structure_solution xtal
_diffrn_ambient_temperature 150(2)
_diffrn_measured_fraction_theta_full 0.988
_diffrn_measured_fraction_theta_max 0.926
_diffrn_measurement_device_type
;
Bruker SMART CCD diffractometer
;
_diffrn_measurement_method '\w scans'
_diffrn_radiation_monochromator graphite
_diffrn_radiation_type MoK\a
_diffrn_radiation_wavelength 0.71073
_diffrn_reflns_av_R_equivalents 0.056
_diffrn_reflns_av_unetI/netI 0.1914
_diffrn_reflns_limit_h_max 34
_diffrn_reflns_limit_h_min -34
_diffrn_reflns_limit_k_max 37
_diffrn_reflns_limit_k_min -37
_diffrn_reflns_limit_l_max 45
_diffrn_reflns_limit_l_min -45
_diffrn_reflns_number 217684
_diffrn_reflns_theta_full 29
_diffrn_reflns_theta_max 35.1
_diffrn_reflns_theta_min 1.11
_exptl_absorpt_coefficient_mu 2.656
_exptl_absorpt_correction_T_max .65
_exptl_absorpt_correction_T_min .46
_exptl_absorpt_correction_type multi-scan
_exptl_absorpt_process_details
;
SADABS; Sheldrick, 1996
;
_exptl_crystal_colour red
_exptl_crystal_density_diffrn 1.327
_exptl_crystal_density_method 'not measured'
_exptl_crystal_description bar
_exptl_crystal_F_000 5139
_exptl_crystal_size_max 0.35
_exptl_crystal_size_mid 0.15
_exptl_crystal_size_min 0.11
_refine_diff_density_max 4.536
_refine_diff_density_min -1.719
_refine_diff_density_rms 0.17
_refine_ls_extinction_method none
_refine_ls_goodness_of_fit_ref 0.841
_refine_ls_hydrogen_treatment constr
_refine_ls_matrix_type full
_refine_ls_number_parameters 2746
_refine_ls_number_reflns 102812
_refine_ls_number_restraints 616
_refine_ls_restrained_S_all 0.851
_refine_ls_R_factor_all 0.1693
_refine_ls_R_factor_gt 0.0542
_refine_ls_shift/su_max 0.042
_refine_ls_shift/su_mean 0.003
_refine_ls_structure_factor_coef Fsqd
_refine_ls_weighting_details 'calc w=1/[\s^2^(Fo^2^)+(0.0615P)^2^] where P=(Fo^2^+2Fc^2^)/3'
_refine_ls_weighting_scheme calc
_refine_ls_wR_factor_gt 0.128
_refine_ls_wR_factor_ref 0.1469
_reflns_number_gt 40756
_reflns_number_total 102812
_reflns_threshold_expression I>2\s(I)
_cod_data_source_file c0dt00667j.txt
_cod_data_source_block mo7c
_cod_original_sg_symbol_Hall -P_1
_cod_original_sg_symbol_H-M P_-1
_cod_original_formula_sum 'C117 H179 N11 O16 S0.50 U2'
_cod_database_code 7026750

loop_
_symmetry_equiv_pos_as_xyz
'x, y, z'
'-x, -y, -z'

loop_
_atom_site_label
_atom_site_type_symbol
_atom_site_fract_x
_atom_site_fract_y
_atom_site_fract_z
_atom_site_U_iso_or_equiv
_atom_site_adp_type
_atom_site_occupancy
_atom_site_symmetry_multiplicity
_atom_site_calc_flag
_atom_site_refinement_flags
_atom_site_disorder_assembly
_atom_site_disorder_group
U11 U 0.403036(9) 0.189148(8) 0.451945(6) 0.01921(4) Uani 1 1 d . . .
U12 U 0.209743(9) 0.155419(9) 0.457229(6) 0.02118(4) Uani 1 1 d . . .
U21 U 0.799370(8) 0.344751(9) 0.026070(6) 0.02006(4) Uani 1 1 d . . .
U22 U 0.605986(8) 0.311206(8) 0.036075(6) 0.01750(4) Uani 1 1 d . . .
O10 O 0.28802(15) 0.20349(15) 0.45309(10) 0.0205(7) Uani 1 1 d . . .
H10 H 0.2623 0.247 0.451 0.025 Uiso 1 1 calc R . .
O101 O 0.37226(16) 0.27195(14) 0.44571(11) 0.0237(7) Uani 1 1 d . . .
O102 O 0.43254(17) 0.10651(15) 0.46060(11) 0.0257(8) Uani 1 1 d . . .
O103 O 0.14770(16) 0.23286(16) 0.45157(12) 0.0289(8) Uani 1 1 d . . .
O104 O 0.27320(16) 0.07859(15) 0.46257(12) 0.0266(8) Uani 1 1 d . . .
O20 O 0.72287(15) 0.29493(15) 0.03206(10) 0.0180(7) Uani 1 1 d . . .
H20 H 0.7491 0.2513 0.0334 0.022 Uiso 1 1 calc R . .
O201 O 0.86405(16) 0.26742(15) 0.02844(12) 0.0270(8) Uani 1 1 d . . .
O202 O 0.73596(15) 0.42122(15) 0.02120(11) 0.0250(8) Uani 1 1 d . . .
O203 O 0.63581(16) 0.22873(14) 0.04294(11) 0.0229(7) Uani 1 1 d . . .
O204 O 0.57671(16) 0.39376(14) 0.02928(11) 0.0225(7) Uani 1 1 d . . .
O111 O 0.50955(15) 0.17447(14) 0.40443(10) 0.0205(7) Uani 1 1 d . . .
C111 C 0.5425(2) 0.2115(2) 0.38501(15) 0.0194(10) Uani 1 1 d . . .
C112 C 0.5297(2) 0.2410(2) 0.34212(15) 0.0185(9) Uani 1 1 d . . .
C113 C 0.5669(2) 0.2753(2) 0.32126(16) 0.0204(10) Uani 1 1 d . . .
H113 H 0.5593 0.2931 0.2916 0.024 Uiso 1 1 calc R . .
C114 C 0.6154(2) 0.2849(2) 0.34187(16) 0.0200(10) Uani 1 1 d . . .
C117 C 0.6585(3) 0.3210(2) 0.31613(18) 0.0302(11) Uani 1 1 d U . .
C118 C 0.6106(3) 0.3833(3) 0.3024(3) 0.073(2) Uani 1 1 d U . .
H11A H 0.574 0.4074 0.3317 0.11 Uiso 1 1 calc R . .
H11B H 0.5885 0.3758 0.278 0.11 Uiso 1 1 calc R . .
H11C H 0.6384 0.4071 0.2887 0.11 Uiso 1 1 calc R . .
C119 C 0.7060(4) 0.2844(4) 0.2675(3) 0.083(3) Uani 1 1 d U . .
H11D H 0.7286 0.3096 0.2488 0.125 Uiso 1 1 calc R . .
H11E H 0.6778 0.2748 0.2489 0.125 Uiso 1 1 calc R . .
H11F H 0.7423 0.2451 0.2736 0.125 Uiso 1 1 calc R . .
C110 C 0.6976(4) 0.3357(3) 0.3476(2) 0.0683(18) Uani 1 1 d U . .
H11G H 0.7316 0.2965 0.3557 0.102 Uiso 1 1 calc R . .
H11H H 0.6642 0.3604 0.3778 0.102 Uiso 1 1 calc R . .
H11I H 0.7226 0.3598 0.3299 0.102 Uiso 1 1 calc R . .
C115 C 0.6259(2) 0.2573(2) 0.38511(16) 0.0199(10) Uani 1 1 d . . .
H115 H 0.659 0.2627 0.3997 0.024 Uiso 1 1 calc R . .
C116 C 0.5900(2) 0.2226(2) 0.40748(14) 0.0160(9) Uani 1 1 d . . .
C11 C 0.5970(2) 0.1977(2) 0.45612(15) 0.0245(11) Uani 1 1 d . . .
H11J H 0.5886 0.1589 0.4583 0.029 Uiso 1 1 calc R . .
H11K H 0.6455 0.1869 0.4589 0.029 Uiso 1 1 calc R . .
O121 O 0.39784(15) 0.16383(14) 0.37013(10) 0.0193(7) Uani 1 1 d U . .
C121 C 0.4536(2) 0.1333(2) 0.33170(15) 0.0182(9) Uani 1 1 d U . .
C122 C 0.4721(2) 0.0703(2) 0.31647(15) 0.0176(9) Uani 1 1 d . . .
C123 C 0.5307(2) 0.0400(2) 0.27642(17) 0.0229(10) Uani 1 1 d . . .
H123 H 0.543 -0.0027 0.2665 0.027 Uiso 1 1 calc R . .
C124 C 0.5711(2) 0.0695(2) 0.25085(16) 0.0225(10) Uani 1 1 d . . .
C127 C 0.6353(3) 0.0335(2) 0.20709(18) 0.0281(12) Uani 1 1 d . . .
C128 C 0.6947(3) -0.0143(3) 0.2270(2) 0.0401(15) Uani 1 1 d . . .
H12A H 0.6772 -0.042 0.247 0.06 Uiso 1 1 calc R . .
H12B H 0.7105 0.0082 0.2472 0.06 Uiso 1 1 calc R . .
H12C H 0.7344 -0.0394 0.1996 0.06 Uiso 1 1 calc R . .
C129 C 0.6148(3) -0.0008(3) 0.17224(18) 0.0344(13) Uani 1 1 d . . .
H12D H 0.576 0.0296 0.1603 0.052 Uiso 1 1 calc R . .
H12E H 0.5996 -0.0316 0.1896 0.052 Uiso 1 1 calc R . .
H12F H 0.6555 -0.0225 0.1444 0.052 Uiso 1 1 calc R . .
C120 C 0.6635(3) 0.0781(3) 0.1789(2) 0.0443(16) Uani 1 1 d . . .
H12G H 0.7015 0.0547 0.1501 0.066 Uiso 1 1 calc R . .
H12H H 0.6818 0.0967 0.2001 0.066 Uiso 1 1 calc R . .
H12I H 0.6254 0.1115 0.1685 0.066 Uiso 1 1 calc R . .
C125 C 0.5515(2) 0.1318(2) 0.26682(15) 0.0189(9) Uani 1 1 d . . .
H125 H 0.5791 0.153 0.2505 0.023 Uiso 1 1 calc R . .
C126 C 0.4934(2) 0.1646(2) 0.30557(15) 0.0179(9) Uani 1 1 d . . .
C12 C 0.4760(2) 0.2322(2) 0.32007(15) 0.0177(9) Uani 1 1 d . . .
H12J H 0.4294 0.2504 0.3441 0.021 Uiso 1 1 calc R . .
H12K H 0.4724 0.2559 0.2908 0.021 Uiso 1 1 calc R . .
O131 O 0.29182(15) 0.14401(15) 0.37067(11) 0.0211(7) Uani 1 1 d U . .
C131 C 0.3044(2) 0.1000(2) 0.33257(16) 0.0232(10) Uani 1 1 d U . .
C132 C 0.2517(2) 0.1124(2) 0.30749(16) 0.0214(10) Uani 1 1 d . . .
C133 C 0.2629(2) 0.0673(2) 0.27120(16) 0.0255(11) Uani 1 1 d . . .
H133 H 0.2275 0.0748 0.2543 0.031 Uiso 1 1 calc R . .
C134 C 0.3222(3) 0.0128(2) 0.25866(17) 0.0299(12) Uani 1 1 d . . .
C137 C 0.3312(3) -0.0362(3) 0.2183(2) 0.0412(14) Uani 1 1 d U . .
C138 C 0.2756(4) -0.0634(3) 0.2354(3) 0.065(2) Uani 1 1 d U . .
H13A H 0.2835 -0.0857 0.2645 0.098 Uiso 1 1 calc R . .
H13B H 0.2796 -0.0927 0.2092 0.098 Uiso 1 1 calc R . .
H13C H 0.2283 -0.0291 0.2434 0.098 Uiso 1 1 calc R . .
C139 C 0.3181(4) -0.0021(3) 0.1709(2) 0.062(2) Uani 1 1 d U . .
H13D H 0.2717 0.0333 0.179 0.092 Uiso 1 1 calc R . .
H13E H 0.3198 -0.0318 0.1459 0.092 Uiso 1 1 calc R . .
H13F H 0.3546 0.0134 0.1583 0.092 Uiso 1 1 calc R . .
C130 C 0.4042(3) -0.0898(3) 0.2056(2) 0.0545(18) Uani 1 1 d U . .
H13G H 0.44 -0.0727 0.1971 0.082 Uiso 1 1 calc R . .
H13H H 0.409 -0.117 0.1777 0.082 Uiso 1 1 calc R . .
H13I H 0.4108 -0.1143 0.2339 0.082 Uiso 1 1 calc R . .
C135 C 0.3757(3) 0.0030(2) 0.28228(16) 0.0271(11) Uani 1 1 d . . .
H135 H 0.4185 -0.0337 0.2729 0.032 Uiso 1 1 calc R . .
C136 C 0.3671(2) 0.0465(2) 0.31943(16) 0.0228(10) Uani 1 1 d . . .
C13 C 0.4273(2) 0.0382(2) 0.34148(16) 0.0217(10) Uani 1 1 d . . .
H13J H 0.4078 0.0548 0.3764 0.026 Uiso 1 1 calc R . .
H13K H 0.4572 -0.0072 0.3401 0.026 Uiso 1 1 calc R . .
O141 O 0.16762(16) 0.11863(16) 0.40533(11) 0.0249(8) Uani 1 1 d . . .
C141 C 0.1145(2) 0.1366(2) 0.38398(17) 0.0261(11) Uani 1 1 d . . .
C142 C 0.0525(3) 0.1280(3) 0.40420(18) 0.0318(12) Uani 1 1 d . A .
C143 C -0.0018(3) 0.1481(3) 0.38044(19) 0.0355(13) Uani 1 1 d . . .
H143 H -0.0439 0.143 0.3951 0.043 Uiso 1 1 calc R . .
C144 C 0.0031(3) 0.1754(3) 0.33621(19) 0.0354(13) Uani 1 1 d . . .
C147 C -0.0552(3) 0.1934(4) 0.3097(3) 0.071(2) Uani 1 1 d U . .
C148 C -0.0776(4) 0.2609(4) 0.2978(4) 0.111(3) Uani 1 1 d U . .
H14A H -0.1066 0.2689 0.2745 0.166 Uiso 1 1 calc R . .
H14B H -0.0357 0.2687 0.2833 0.166 Uiso 1 1 calc R . .
H14C H -0.1049 0.2889 0.3279 0.166 Uiso 1 1 calc R . .
C149 C -0.1126(4) 0.1782(4) 0.3314(3) 0.102(3) Uani 1 1 d U . .
H14D H -0.1407 0.2058 0.3616 0.152 Uiso 1 1 calc R . .
H14E H -0.0947 0.1344 0.3392 0.152 Uiso 1 1 calc R . .
H14F H -0.142 0.1839 0.3086 0.152 Uiso 1 1 calc R . .
C140 C -0.0261(4) 0.1580(5) 0.2570(3) 0.108(3) Uani 1 1 d U . .
H14G H -0.0009 0.1129 0.259 0.162 Uiso 1 1 calc R . .
H14H H 0.0062 0.174 0.2365 0.162 Uiso 1 1 calc R . .
H14I H -0.0655 0.1651 0.2425 0.162 Uiso 1 1 calc R . .
C145 C 0.0654(2) 0.1835(2) 0.31646(18) 0.0301(12) Uani 1 1 d . . .
H145 H 0.0702 0.2026 0.2867 0.036 Uiso 1 1 calc R . .
C146 C 0.1204(2) 0.1642(2) 0.33948(16) 0.0242(10) Uani 1 1 d . . .
C14 C 0.1866(2) 0.1730(2) 0.31764(17) 0.0264(11) Uani 1 1 d . . .
H14J H 0.1914 0.202 0.3404 0.032 Uiso 1 1 calc R . .
H14K H 0.1828 0.1928 0.2866 0.032 Uiso 1 1 calc R . .
O151 O 0.12117(16) 0.13626(16) 0.51015(11) 0.0253(8) Uani 1 1 d . . .
C151 C 0.0501(2) 0.1704(3) 0.51900(17) 0.0297(12) Uani 1 1 d U . .
C152 C 0.0168(3) 0.2228(3) 0.55398(18) 0.0366(13) Uani 1 1 d U . .
C153 C -0.0568(3) 0.2537(3) 0.56617(19) 0.0400(15) Uani 1 1 d U . .
H153 H -0.0794 0.288 0.5909 0.048 Uiso 1 1 calc R . .
C154 C -0.0982(3) 0.2363(3) 0.5435(2) 0.0475(17) Uani 1 1 d U A .
C157 C -0.1792(3) 0.2721(4) 0.5578(2) 0.0618(19) Uani 1 1 d U . .
C158 C -0.2009(7) 0.3422(6) 0.5540(5) 0.058(3) Uiso 0.5 1 d PU A 1
H15A H -0.2524 0.3636 0.5613 0.087 Uiso 0.5 1 calc PR A 1
H15B H -0.1802 0.3492 0.5207 0.087 Uiso 0.5 1 calc PR A 1
H15C H -0.1841 0.3589 0.5774 0.087 Uiso 0.5 1 calc PR A 1
C159 C -0.2142(7) 0.2448(7) 0.5265(5) 0.060(4) Uiso 0.5 1 d PU A 1
H15D H -0.2655 0.2684 0.5365 0.09 Uiso 0.5 1 calc PR A 1
H15E H -0.2023 0.2004 0.5317 0.09 Uiso 0.5 1 calc PR A 1
H15F H -0.1967 0.2485 0.4917 0.09 Uiso 0.5 1 calc PR A 1
C150 C -0.2074(8) 0.2613(7) 0.6108(5) 0.061(4) Uiso 0.5 1 d PU A 1
H15G H -0.194 0.2835 0.633 0.091 Uiso 0.5 1 calc PR A 1
H15H H -0.1873 0.2162 0.6147 0.091 Uiso 0.5 1 calc PR A 1
H15I H -0.2589 0.2773 0.6186 0.091 Uiso 0.5 1 calc PR A 1
C15A C -0.2063(10) 0.3252(9) 0.5920(7) 0.107(5) Uiso 0.5 1 d PU A 2
H15J H -0.1964 0.3593 0.5759 0.16 Uiso 0.5 1 calc PR A 2
H15K H -0.1838 0.3143 0.6191 0.16 Uiso 0.5 1 calc PR A 2
H15L H -0.2573 0.339 0.6046 0.16 Uiso 0.5 1 calc PR A 2
C15B C -0.2082(9) 0.2876(8) 0.5161(6) 0.087(5) Uiso 0.5 1 d PU A 2
H15M H -0.2598 0.3051 0.5271 0.13 Uiso 0.5 1 calc PR A 2
H15N H -0.1911 0.2496 0.4938 0.13 Uiso 0.5 1 calc PR A 2
H15O H -0.1935 0.3187 0.499 0.13 Uiso 0.5 1 calc PR A 2
C15C C -0.2082(11) 0.2262(9) 0.5884(7) 0.110(6) Uiso 0.5 1 d PU A 2
H15P H -0.203 0.2277 0.6218 0.165 Uiso 0.5 1 calc PR A 2
H15Q H -0.1813 0.1832 0.5728 0.165 Uiso 0.5 1 calc PR A 2
H15R H -0.2581 0.2394 0.5895 0.165 Uiso 0.5 1 calc PR A 2
C155 C -0.0646(3) 0.1861(3) 0.50780(19) 0.0423(15) Uani 1 1 d U . .
H155 H -0.0918 0.1735 0.4917 0.051 Uiso 1 1 calc R A .
C156 C 0.0092(3) 0.1534(3) 0.49495(18) 0.0379(14) Uani 1 1 d U A .
C15 C 0.0405(3) 0.1041(2) 0.45473(17) 0.0302(11) Uani 1 1 d . . .
H15S H 0.0094 0.0819 0.4564 0.036 Uiso 1 1 calc R A .
H15T H 0.0863 0.0733 0.4589 0.036 Uiso 1 1 calc R . .
O161 O 0.21152(16) 0.18575(16) 0.54075(11) 0.0256(8) Uani 1 1 d . . .
C161 C 0.1815(2) 0.1725(2) 0.58528(15) 0.0242(11) Uani 1 1 d . . .
C162 C 0.2244(2) 0.1326(2) 0.61326(16) 0.0243(11) Uani 1 1 d . . .
C163 C 0.1936(2) 0.1190(2) 0.65919(16) 0.0243(11) Uani 1 1 d . . .
H163 H 0.2233 0.0918 0.6776 0.029 Uiso 1 1 calc R . .
C164 C 0.1196(2) 0.1445(2) 0.67890(17) 0.0281(11) Uani 1 1 d . . .
C167 C 0.0900(3) 0.1269(3) 0.72921(17) 0.0312(12) Uani 1 1 d . . .
C168 C 0.1174(3) 0.0546(3) 0.7296(2) 0.0435(15) Uani 1 1 d . . .
H16A H 0.1029 0.0378 0.7047 0.065 Uiso 1 1 calc R . .
H16B H 0.0976 0.0443 0.762 0.065 Uiso 1 1 calc R . .
H16C H 0.1689 0.036 0.7226 0.065 Uiso 1 1 calc R . .
C169 C 0.0087(3) 0.1546(3) 0.74341(18) 0.0378(14) Uani 1 1 d . . .
H16D H -0.01 0.2005 0.7439 0.057 Uiso 1 1 calc R . .
H16E H -0.0081 0.143 0.7759 0.057 Uiso 1 1 calc R . .
H16F H -0.0073 0.1379 0.7194 0.057 Uiso 1 1 calc R . .
C160 C 0.1140(3) 0.1530(3) 0.76747(18) 0.0406(15) Uani 1 1 d . . .
H16G H 0.1655 0.1377 0.7578 0.061 Uiso 1 1 calc R . .
H16H H 0.0992 0.1389 0.7994 0.061 Uiso 1 1 calc R . .
H16I H 0.0927 0.199 0.7696 0.061 Uiso 1 1 calc R . .
C165 C 0.0787(2) 0.1842(3) 0.65044(17) 0.0321(13) Uani 1 1 d . . .
H165 H 0.0289 0.2025 0.663 0.039 Uiso 1 1 calc R . .
C166 C 0.1078(3) 0.1985(3) 0.60385(17) 0.0301(12) Uani 1 1 d . . .
C16 C 0.0600(3) 0.2462(3) 0.57751(17) 0.0323(13) Uani 1 1 d . . .
H16J H 0.0891 0.2608 0.5517 0.039 Uiso 1 1 calc R . .
H16K H 0.0272 0.283 0.6011 0.039 Uiso 1 1 calc R . .
O171 O 0.31849(16) 0.20659(16) 0.53862(10) 0.0244(8) Uani 1 1 d U . .
C171 C 0.3317(2) 0.2046(2) 0.58415(16) 0.0228(10) Uani 1 1 d U . .
C172 C 0.3496(2) 0.2506(2) 0.60057(16) 0.0222(10) Uani 1 1 d . . .
C173 C 0.3641(2) 0.2480(2) 0.64580(16) 0.0240(11) Uani 1 1 d . . .
H173 H 0.3769 0.2792 0.6565 0.029 Uiso 1 1 calc R . .
C174 C 0.3608(2) 0.2013(2) 0.67638(16) 0.0242(11) Uani 1 1 d . . .
C177 C 0.3763(3) 0.2012(3) 0.72657(18) 0.0351(12) Uani 1 1 d U . .
C178 C 0.3210(5) 0.2617(4) 0.7571(2) 0.096(3) Uani 1 1 d U . .
H17A H 0.3307 0.2638 0.789 0.144 Uiso 1 1 calc R . .
H17B H 0.274 0.2621 0.7618 0.144 Uiso 1 1 calc R . .
H17C H 0.3229 0.298 0.7399 0.144 Uiso 1 1 calc R . .
C179 C 0.4428(4) 0.2079(5) 0.7230(3) 0.095(3) Uani 1 1 d U . .
H17D H 0.4826 0.1701 0.7051 0.142 Uiso 1 1 calc R . .
H17E H 0.4479 0.2135 0.756 0.142 Uiso 1 1 calc R . .
H17F H 0.4421 0.2446 0.7055 0.142 Uiso 1 1 calc R . .
C170 C 0.3728(5) 0.1459(4) 0.7536(2) 0.095(3) Uani 1 1 d . . .
H17G H 0.4121 0.1072 0.7367 0.142 Uiso 1 1 calc R . .
H17H H 0.3281 0.1433 0.7546 0.142 Uiso 1 1 calc R . .
H17I H 0.3761 0.1514 0.7871 0.142 Uiso 1 1 calc R . .
C175 C 0.3425(2) 0.1562(2) 0.65863(16) 0.0224(10) Uani 1 1 d . . .
H175 H 0.3402 0.1235 0.6785 0.027 Uiso 1 1 calc R . .
C176 C 0.3276(2) 0.1567(2) 0.61333(15) 0.0189(10) Uani 1 1 d . . .
C17 C 0.3041(2) 0.1095(2) 0.59703(17) 0.0224(10) Uani 1 1 d . . .
H17J H 0.3262 0.0693 0.611 0.027 Uiso 1 1 calc R . .
H17K H 0.32 0.1015 0.5609 0.027 Uiso 1 1 calc R . .
O181 O 0.46162(15) 0.19892(14) 0.50797(10) 0.0195(7) Uani 1 1 d U . .
C181 C 0.4786(2) 0.2461(2) 0.51864(15) 0.0205(10) Uani 1 1 d U . .
C182 C 0.5452(2) 0.2454(2) 0.49730(15) 0.0211(10) Uani 1 1 d . . .
C183 C 0.5616(2) 0.2939(2) 0.51230(16) 0.0231(10) Uani 1 1 d . . .
H183 H 0.6077 0.2918 0.4989 0.028 Uiso 1 1 calc R . .
C184 C 0.5133(2) 0.3449(2) 0.54590(17) 0.0247(11) Uani 1 1 d . . .
C187 C 0.5350(3) 0.3943(3) 0.5628(2) 0.0373(14) Uani 1 1 d . . .
C188 C 0.5705(4) 0.3711(4) 0.6032(3) 0.073(2) Uani 1 1 d . . .
H18A H 0.5398 0.3591 0.6292 0.11 Uiso 1 1 calc R . .
H18B H 0.5797 0.4046 0.6166 0.11 Uiso 1 1 calc R . .
H18C H 0.6151 0.3346 0.5903 0.11 Uiso 1 1 calc R . .
C189 C 0.5849(4) 0.4083(4) 0.5194(3) 0.081(2) Uani 1 1 d . . .
H18D H 0.5928 0.4443 0.5294 0.121 Uiso 1 1 calc R . .
H18E H 0.5636 0.4179 0.4917 0.121 Uiso 1 1 calc R . .
H18F H 0.6301 0.3714 0.5097 0.121 Uiso 1 1 calc R . .
C180 C 0.4716(3) 0.4567(3) 0.5829(3) 0.060(2) Uani 1 1 d . . .
H18G H 0.4374 0.4492 0.6093 0.091 Uiso 1 1 calc R . .
H18H H 0.4494 0.475 0.5566 0.091 Uiso 1 1 calc R . .
H18I H 0.4875 0.4858 0.5957 0.091 Uiso 1 1 calc R . .
C185 C 0.4462(3) 0.3464(2) 0.56388(17) 0.0268(11) Uani 1 1 d . . .
H185 H 0.4115 0.3812 0.5858 0.032 Uiso 1 1 calc R . .
C186 C 0.4276(2) 0.2989(2) 0.55099(15) 0.0220(10) Uani 1 1 d . . .
C18 C 0.3539(2) 0.3031(2) 0.57007(16) 0.0229(10) Uani 1 1 d . . .
H18J H 0.3243 0.3437 0.5901 0.027 Uiso 1 1 calc R . .
H18K H 0.334 0.3026 0.5419 0.027 Uiso 1 1 calc R . .
O211 O 0.85006(15) 0.38051(15) 0.07047(11) 0.0227(7) Uani 1 1 d . . .
C211 C 0.9093(2) 0.3578(2) 0.08659(16) 0.0195(9) Uani 1 1 d U . .
C212 C 0.9094(2) 0.3283(2) 0.13039(16) 0.0227(10) Uani 1 1 d U . .
C213 C 0.9711(2) 0.3054(2) 0.14589(17) 0.0274(11) Uani 1 1 d U . .
H213 H 0.9711 0.2853 0.1753 0.033 Uiso 1 1 calc R . .
C214 C 1.0327(2) 0.3104(3) 0.12079(17) 0.0299(12) Uani 1 1 d U . .
C217 C 1.0995(3) 0.2825(3) 0.1388(2) 0.0412(14) Uani 1 1 d U . .
C218 C 1.1174(4) 0.2121(4) 0.1460(3) 0.079(2) Uani 1 1 d U . .
H21A H 1.1572 0.1951 0.161 0.119 Uiso 1 1 calc R . .
H21B H 1.1299 0.1886 0.1142 0.119 Uiso 1 1 calc R . .
H21C H 1.0762 0.208 0.1675 0.119 Uiso 1 1 calc R . .
C219 C 1.0884(3) 0.3158(4) 0.1873(2) 0.074(2) Uani 1 1 d U . .
H21D H 1.0851 0.3584 0.1825 0.111 Uiso 1 1 calc R . .
H21E H 1.1282 0.2927 0.2013 0.111 Uiso 1 1 calc R . .
H21F H 1.0447 0.3178 0.2097 0.111 Uiso 1 1 calc R . .
C210 C 1.1644(3) 0.2835(4) 0.1015(2) 0.0586(19) Uani 1 1 d U . .
H21G H 1.1587 0.3271 0.0982 0.088 Uiso 1 1 calc R . .
H21H H 1.1691 0.2639 0.0696 0.088 Uiso 1 1 calc R . .
H21I H 1.2068 0.2602 0.1127 0.088 Uiso 1 1 calc R . .
C215 C 1.0297(2) 0.3418(2) 0.07886(17) 0.0265(11) Uani 1 1 d U . .
H215 H 1.0701 0.3479 0.0618 0.032 Uiso 1 1 calc R . .
C216 C 0.9702(2) 0.3648(2) 0.06045(16) 0.0204(10) Uani 1 1 d U . .
C21 C 0.9741(3) 0.3911(2) 0.01202(15) 0.0258(11) Uani 1 1 d . . .
H21J H 0.9268 0.4229 0.0114 0.031 Uiso 1 1 calc R . .
H21K H 1.0067 0.4122 0.0072 0.031 Uiso 1 1 calc R . .
O221 O 0.72995(15) 0.35453(15) 0.11252(10) 0.0208(7) Uani 1 1 d . . .
C221 C 0.7239(2) 0.3943(2) 0.15040(15) 0.0211(10) Uani 1 1 d . . .
C222 C 0.6634(2) 0.4484(2) 0.16751(16) 0.0204(10) Uani 1 1 d . . .
C223 C 0.6594(2) 0.4891(2) 0.20470(15) 0.0214(10) Uani 1 1 d . . .
H223 H 0.6173 0.5261 0.2157 0.026 Uiso 1 1 calc R . .
C224 C 0.7146(2) 0.4776(2) 0.22658(16) 0.0259(11) Uani 1 1 d . . .
C227 C 0.7123(3) 0.5234(2) 0.26529(18) 0.0312(12) Uani 1 1 d . . .
C228 C 0.7271(4) 0.4908(3) 0.3109(2) 0.0559(19) Uani 1 1 d . . .
H22A H 0.6906 0.4757 0.3248 0.084 Uiso 1 1 calc R . .
H22B H 0.7268 0.5206 0.3351 0.084 Uiso 1 1 calc R . .
H22C H 0.7733 0.4552 0.3021 0.084 Uiso 1 1 calc R . .
C229 C 0.6399(3) 0.5790(3) 0.2821(2) 0.0475(16) Uani 1 1 d . . .
H22D H 0.6287 0.6027 0.2541 0.071 Uiso 1 1 calc R . .
H22E H 0.6409 0.6066 0.3074 0.071 Uiso 1 1 calc R . .
H22F H 0.6038 0.5633 0.2954 0.071 Uiso 1 1 calc R . .
C220 C 0.7671(3) 0.5497(3) 0.2451(2) 0.0539(17) Uani 1 1 d . . .
H22G H 0.8141 0.5151 0.2358 0.081 Uiso 1 1 calc R . .
H22H H 0.7655 0.579 0.2703 0.081 Uiso 1 1 calc R . .
H22I H 0.7568 0.5718 0.2163 0.081 Uiso 1 1 calc R . .
C225 C 0.7737(2) 0.4215(2) 0.20962(15) 0.0235(10) Uani 1 1 d . . .
H225 H 0.812 0.4112 0.2242 0.028 Uiso 1 1 calc R . .
C226 C 0.7798(2) 0.3801(2) 0.17275(15) 0.0213(10) Uani 1 1 d . . .
C22 C 0.8450(2) 0.3190(2) 0.15735(17) 0.0236(10) Uani 1 1 d . . .
H22J H 0.8544 0.2973 0.1869 0.028 Uiso 1 1 calc R . .
H22K H 0.8359 0.2916 0.1361 0.028 Uiso 1 1 calc R . .
O231 O 0.62284(15) 0.33631(14) 0.11773(10) 0.0185(7) Uani 1 1 d . . .
C231 C 0.5701(2) 0.3669(2) 0.15984(15) 0.0176(9) Uani 1 1 d . . .
C232 C 0.5336(2) 0.3344(2) 0.18638(14) 0.0181(9) Uani 1 1 d . . .
C233 C 0.4781(2) 0.3669(2) 0.22702(15) 0.0202(10) Uani 1 1 d . . .
H233 H 0.4513 0.3458 0.2445 0.024 Uiso 1 1 calc R . .
C234 C 0.4603(2) 0.4287(2) 0.24308(15) 0.0204(10) Uani 1 1 d . . .
C237 C 0.3973(2) 0.4641(2) 0.28719(17) 0.0258(11) Uani 1 1 d . . .
C238 C 0.3377(3) 0.5157(2) 0.26803(19) 0.0361(14) Uani 1 1 d . . .
H23A H 0.3259 0.4962 0.243 0.054 Uiso 1 1 calc R . .
H23B H 0.3541 0.5473 0.2538 0.054 Uiso 1 1 calc R . .
H23C H 0.2957 0.5359 0.2953 0.054 Uiso 1 1 calc R . .
C239 C 0.3679(3) 0.4211(3) 0.31630(18) 0.0354(14) Uani 1 1 d . . .
H23D H 0.3488 0.4026 0.2956 0.053 Uiso 1 1 calc R . .
H23E H 0.3304 0.4454 0.3451 0.053 Uiso 1 1 calc R . .
H23F H 0.4057 0.3875 0.3269 0.053 Uiso 1 1 calc R . .
C230 C 0.4195(3) 0.4976(3) 0.32224(18) 0.0379(14) Uani 1 1 d . . .
H23G H 0.3778 0.5245 0.3477 0.057 Uiso 1 1 calc R . .
H23H H 0.4416 0.5235 0.3038 0.057 Uiso 1 1 calc R . .
H23I H 0.4532 0.4662 0.3375 0.057 Uiso 1 1 calc R . .
C235 C 0.5001(2) 0.4584(2) 0.21593(15) 0.0194(9) Uani 1 1 d . . .
H235 H 0.4893 0.5007 0.2259 0.023 Uiso 1 1 calc R . .
C236 C 0.5552(2) 0.4280(2) 0.17466(15) 0.0170(9) Uani 1 1 d . . .
C23 C 0.5988(2) 0.4622(2) 0.14798(15) 0.0198(10) Uani 1 1 d . . .
H23J H 0.5694 0.508 0.1524 0.024 Uiso 1 1 calc R . .
H23K H 0.6142 0.4486 0.1125 0.024 Uiso 1 1 calc R . .
O241 O 0.50385(15) 0.32797(14) 0.09186(10) 0.0178(7) Uani 1 1 d U . .
C241 C 0.4717(2) 0.29158(19) 0.11422(14) 0.0146(9) Uani 1 1 d U . .
C242 C 0.4184(2) 0.2849(2) 0.09813(15) 0.0171(9) Uani 1 1 d . . .
C243 C 0.3830(2) 0.2503(2) 0.12322(16) 0.0204(10) Uani 1 1 d . . .
H243 H 0.3466 0.2462 0.1118 0.024 Uiso 1 1 calc R . .
C244 C 0.4000(2) 0.2215(2) 0.16467(16) 0.0209(10) Uani 1 1 d . . .
C247 C 0.3609(2) 0.1844(2) 0.19461(17) 0.0269(11) Uani 1 1 d . . .
C248 C 0.4130(3) 0.1170(2) 0.1958(2) 0.0361(13) Uani 1 1 d . . .
H24A H 0.3888 0.0947 0.2172 0.054 Uiso 1 1 calc R . .
H24B H 0.4516 0.1173 0.2084 0.054 Uiso 1 1 calc R . .
H24C H 0.432 0.0956 0.1626 0.054 Uiso 1 1 calc R . .
C249 C 0.3021(3) 0.1834(3) 0.17541(19) 0.0364(13) Uani 1 1 d . . .
H24D H 0.3209 0.1639 0.1416 0.055 Uiso 1 1 calc R . .
H24E H 0.2671 0.2265 0.1762 0.055 Uiso 1 1 calc R . .
H24F H 0.2797 0.1591 0.1958 0.055 Uiso 1 1 calc R . .
C240 C 0.3296(3) 0.2162(2) 0.24825(17) 0.0313(12) Uani 1 1 d . . .
H24G H 0.2924 0.2581 0.2488 0.047 Uiso 1 1 calc R . .
H24H H 0.367 0.22 0.2605 0.047 Uiso 1 1 calc R . .
H24I H 0.3098 0.1906 0.2691 0.047 Uiso 1 1 calc R . .
C245 C 0.4551(2) 0.2270(2) 0.17930(15) 0.0186(9) Uani 1 1 d . . .
H245 H 0.4688 0.2064 0.2067 0.022 Uiso 1 1 calc R . .
C246 C 0.4908(2) 0.2618(2) 0.15486(15) 0.0193(10) Uani 1 1 d . . .
C24 C 0.5504(2) 0.2672(2) 0.17170(16) 0.0187(9) Uani 1 1 d . . .
H24J H 0.5586 0.2421 0.1999 0.022 Uiso 1 1 calc R . .
H24K H 0.5943 0.25 0.1448 0.022 Uiso 1 1 calc R . .
O251 O 0.53301(15) 0.30607(14) -0.01087(10) 0.0194(7) Uani 1 1 d . . .
C251 C 0.5134(2) 0.2590(2) -0.01762(16) 0.0209(10) Uani 1 1 d U . .
C252 C 0.5585(2) 0.2068(2) -0.05152(16) 0.0216(10) Uani 1 1 d U . .
C253 C 0.5352(3) 0.1610(2) -0.05968(16) 0.0229(10) Uani 1 1 d U . .
H253 H 0.5662 0.1258 -0.0825 0.027 Uiso 1 1 calc R . .
C254 C 0.4689(3) 0.1644(2) -0.03606(16) 0.0243(10) Uani 1 1 d U . .
C257 C 0.4442(3) 0.1142(3) -0.0479(2) 0.0359(12) Uani 1 1 d U . .
C258 C 0.5058(4) 0.0491(3) -0.0579(3) 0.0576(18) Uani 1 1 d U . .
H25A H 0.5249 0.0394 -0.0291 0.086 Uiso 1 1 calc R . .
H25B H 0.5428 0.0488 -0.0862 0.086 Uiso 1 1 calc R . .
H25C H 0.4892 0.0174 -0.0646 0.086 Uiso 1 1 calc R . .
C259 C 0.4179(3) 0.1296(3) -0.0945(2) 0.0540(17) Uani 1 1 d U . .
H25D H 0.402 0.098 -0.1027 0.081 Uiso 1 1 calc R . .
H25E H 0.4564 0.1294 -0.1217 0.081 Uiso 1 1 calc R . .
H25F H 0.3786 0.1712 -0.0889 0.081 Uiso 1 1 calc R . .
C250 C 0.3850(3) 0.1118(3) -0.0075(2) 0.065(2) Uani 1 1 d U . .
H25G H 0.4016 0.0995 0.022 0.097 Uiso 1 1 calc R . .
H25H H 0.3694 0.0811 -0.0178 0.097 Uiso 1 1 calc R . .
H25I H 0.3456 0.1534 -0.0005 0.097 Uiso 1 1 calc R . .
C255 C 0.4256(2) 0.2159(2) -0.00173(16) 0.0228(10) Uani 1 1 d U . .
H255 H 0.38 0.2194 0.0152 0.027 Uiso 1 1 calc R . .
C256 C 0.4466(2) 0.2624(2) 0.00855(14) 0.0168(9) Uani 1 1 d U . .
C25 C 0.4006(2) 0.3126(2) 0.05139(15) 0.0206(10) Uani 1 1 d . . .
H25J H 0.4101 0.3506 0.0465 0.025 Uiso 1 1 calc R . .
H25K H 0.3501 0.3244 0.0536 0.025 Uiso 1 1 calc R . .
O261 O 0.67676(15) 0.29368(15) -0.04989(10) 0.0200(7) Uani 1 1 d U . .
C261 C 0.6568(2) 0.2971(2) -0.09238(16) 0.0203(10) Uani 1 1 d U . .
C262 C 0.6607(2) 0.3430(2) -0.12388(15) 0.0178(9) Uani 1 1 d U . .
C263 C 0.6423(2) 0.3442(2) -0.16847(17) 0.0233(10) Uani 1 1 d U . .
H263 H 0.6439 0.3765 -0.1889 0.028 Uiso 1 1 calc R . .
C264 C 0.6217(3) 0.2998(2) -0.18370(16) 0.0257(11) Uani 1 1 d U . .
C267 C 0.6032(3) 0.3017(3) -0.23371(18) 0.0334(12) Uani 1 1 d U . .
C268 C 0.5433(3) 0.3640(3) -0.2353(2) 0.0546(18) Uani 1 1 d U . .
H26A H 0.5315 0.3647 -0.2668 0.082 Uiso 1 1 calc R . .
H26B H 0.5576 0.3982 -0.2316 0.082 Uiso 1 1 calc R . .
H26C H 0.5019 0.3693 -0.2086 0.082 Uiso 1 1 calc R . .
C269 C 0.6655(4) 0.2967(4) -0.2749(2) 0.077(3) Uani 1 1 d U . .
H26D H 0.7028 0.2541 -0.2786 0.116 Uiso 1 1 calc R . .
H26E H 0.6833 0.3272 -0.2673 0.116 Uiso 1 1 calc R . .
H26F H 0.6509 0.3056 -0.3054 0.116 Uiso 1 1 calc R . .
C260 C 0.5794(4) 0.2513(3) -0.2421(2) 0.075(2) Uani 1 1 d U . .
H26G H 0.5748 0.2504 -0.2757 0.112 Uiso 1 1 calc R . .
H26H H 0.5336 0.2601 -0.219 0.112 Uiso 1 1 calc R . .
H26I H 0.6141 0.2104 -0.237 0.112 Uiso 1 1 calc R . .
C265 C 0.6177(2) 0.2537(2) -0.15191(16) 0.0239(10) Uani 1 1 d U . .
H265 H 0.6021 0.2237 -0.1608 0.029 Uiso 1 1 calc R . .
C266 C 0.6363(2) 0.2512(2) -0.10704(15) 0.0209(10) Uani 1 1 d U . .
C26 C 0.6321(2) 0.1996(2) -0.07544(16) 0.0239(11) Uani 1 1 d . . .
H26J H 0.6577 0.159 -0.0959 0.029 Uiso 1 1 calc R . .
H26K H 0.6566 0.1982 -0.0496 0.029 Uiso 1 1 calc R . .
O271 O 0.78622(16) 0.31343(15) -0.05822(10) 0.0221(7) Uani 1 1 d U . .
C271 C 0.8109(2) 0.3270(2) -0.10499(15) 0.0190(9) Uani 1 1 d U . .
C272 C 0.8846(2) 0.2993(2) -0.12679(15) 0.0214(10) Uani 1 1 d U . .
C273 C 0.9096(2) 0.3156(2) -0.17327(15) 0.0222(10) Uani 1 1 d U . .
H273 H 0.959 0.2982 -0.1875 0.027 Uiso 1 1 calc R . .
C274 C 0.8659(2) 0.3557(2) -0.19953(15) 0.0207(10) Uani 1 1 d U . .
C277 C 0.8919(3) 0.3729(2) -0.25088(16) 0.0274(11) Uani 1 1 d U . .
C278 C 0.8614(3) 0.4448(3) -0.25134(19) 0.0393(14) Uani 1 1 d U . .
H27A H 0.881 0.4558 -0.2834 0.059 Uiso 1 1 calc R . .
H27B H 0.8738 0.4631 -0.2259 0.059 Uiso 1 1 calc R . .
H27C H 0.81 0.4615 -0.245 0.059 Uiso 1 1 calc R . .
C279 C 0.9728(3) 0.3482(3) -0.26694(18) 0.0354(13) Uani 1 1 d U . .
H27D H 0.9937 0.3022 -0.2697 0.053 Uiso 1 1 calc R . .
H27E H 0.9892 0.3639 -0.2426 0.053 Uiso 1 1 calc R . .
H27F H 0.9871 0.3628 -0.2988 0.053 Uiso 1 1 calc R . .
C270 C 0.8681(3) 0.3455(3) -0.28759(18) 0.0412(15) Uani 1 1 d U . .
H27G H 0.8872 0.2997 -0.2873 0.062 Uiso 1 1 calc R . .
H27H H 0.8851 0.3563 -0.3204 0.062 Uiso 1 1 calc R . .
H27I H 0.8164 0.3627 -0.2789 0.062 Uiso 1 1 calc R . .
C275 C 0.7925(2) 0.3801(2) -0.17761(17) 0.0250(11) Uani 1 1 d U . .
H275 H 0.7606 0.4067 -0.1949 0.03 Uiso 1 1 calc R . .
C276 C 0.7660(2) 0.3658(2) -0.13086(15) 0.0200(10) Uani 1 1 d U . .
C27 C 0.6857(2) 0.3919(2) -0.11033(16) 0.0213(10) Uani 1 1 d . . .
H27J H 0.6732 0.4005 -0.0743 0.026 Uiso 1 1 calc R . .
H27K H 0.6627 0.4317 -0.1244 0.026 Uiso 1 1 calc R . .
O281 O 0.88248(15) 0.36079(15) -0.03478(10) 0.0219(7) Uani 1 1 d . . .
C281 C 0.9535(2) 0.3253(2) -0.04825(16) 0.0213(10) Uani 1 1 d . . .
C282 C 0.9991(2) 0.3407(2) -0.02834(16) 0.0240(10) Uani 1 1 d . . .
C283 C 1.0713(2) 0.3061(2) -0.04514(17) 0.0269(11) Uani 1 1 d . . .
H283 H 1.1017 0.3184 -0.0325 0.032 Uiso 1 1 calc R . .
C284 C 1.1014(2) 0.2540(3) -0.07961(17) 0.0314(13) Uani 1 1 d . . .
C287 C 1.1810(3) 0.2145(3) -0.09316(19) 0.0401(15) Uani 1 1 d . . .
C288 C 1.2207(3) 0.2568(4) -0.1060(3) 0.083(3) Uani 1 1 d . . .
H28A H 1.207 0.2877 -0.0781 0.125 Uiso 1 1 calc R . .
H28B H 1.209 0.2787 -0.1346 0.125 Uiso 1 1 calc R . .
H28C H 1.2716 0.2311 -0.1135 0.125 Uiso 1 1 calc R . .
C289 C 1.2030(3) 0.1778(4) -0.0521(3) 0.092(3) Uani 1 1 d . . .
H28D H 1.1734 0.1549 -0.0409 0.138 Uiso 1 1 calc R . .
H28E H 1.1977 0.2064 -0.0249 0.138 Uiso 1 1 calc R . .
H28F H 1.2524 0.1478 -0.0633 0.138 Uiso 1 1 calc R . .
C280 C 1.2062(3) 0.1681(3) -0.1369(3) 0.070(2) Uani 1 1 d . . .
H28G H 1.2578 0.1481 -0.1461 0.106 Uiso 1 1 calc R . .
H28H H 1.1895 0.1898 -0.1643 0.106 Uiso 1 1 calc R . .
H28I H 1.1877 0.136 -0.1289 0.106 Uiso 1 1 calc R . .
C285 C 1.0554(2) 0.2385(2) -0.09799(17) 0.0276(12) Uani 1 1 d . . .
H285 H 1.0743 0.2034 -0.1217 0.033 Uiso 1 1 calc R . .
C286 C 0.9820(2) 0.2724(2) -0.08297(16) 0.0218(10) Uani 1 1 d . . .
C28 C 0.9340(2) 0.2512(2) -0.10187(16) 0.0242(11) Uani 1 1 d . . .
H28J H 0.9635 0.2135 -0.1253 0.029 Uiso 1 1 calc R . .
H28K H 0.9057 0.2386 -0.074 0.029 Uiso 1 1 calc R . .
N101 N 0.9984(2) 0.3505(2) 0.42820(17) 0.0443(13) Uani 1 1 d . . .
H101 H 0.9585 0.3827 0.4227 0.053 Uiso 1 1 calc R . .
C103 C 1.0062(4) 0.3690(4) 0.4768(2) 0.070(2) Uani 1 1 d . . .
H10A H 0.9673 0.3685 0.5033 0.105 Uiso 1 1 calc R . .
H10B H 1.0051 0.4114 0.4767 0.105 Uiso 1 1 calc R . .
H10C H 1.0511 0.3392 0.482 0.105 Uiso 1 1 calc R . .
C104 C 0.9859(3) 0.2928(3) 0.4296(2) 0.0513(18) Uani 1 1 d . . .
H10D H 0.9792 0.2832 0.398 0.077 Uiso 1 1 calc R . .
H10E H 0.9436 0.299 0.4557 0.077 Uiso 1 1 calc R . .
H10F H 1.0266 0.2578 0.436 0.077 Uiso 1 1 calc R . .
C101 C 1.0587(3) 0.3459(3) 0.3870(2) 0.0455(16) Uani 1 1 d . . .
H10G H 1.0975 0.3036 0.3839 0.055 Uiso 1 1 calc R . .
H10H H 1.0764 0.3772 0.3939 0.055 Uiso 1 1 calc R . .
C102 C 1.0373(3) 0.3573(3) 0.3391(2) 0.0482(17) Uani 1 1 d . . .
H10I H 1.078 0.3549 0.3123 0.058 Uiso 1 1 calc R . .
H10J H 1.0222 0.3247 0.331 0.058 Uiso 1 1 calc R . .
N102 N 0.9789(3) 0.4201(3) 0.3442(2) 0.0562(16) Uani 1 1 d . . .
C105 C 1.0047(5) 0.4692(3) 0.3387(4) 0.105(3) Uani 1 1 d . . .
H10K H 1.04 0.4609 0.3573 0.157 Uiso 1 1 calc R . .
H10L H 0.9653 0.51 0.3512 0.157 Uiso 1 1 calc RD . .
H10M H 1.0261 0.4699 0.304 0.157 Uiso 1 1 calc R . .
C106 C 0.9399(4) 0.4251(4) 0.3080(3) 0.070(2) Uani 1 1 d . . .
H10N H 0.9689 0.4258 0.2756 0.105 Uiso 1 1 calc R . .
H10O H 0.8967 0.4639 0.316 0.105 Uiso 1 1 calc R . .
H10P H 0.9277 0.3889 0.308 0.105 Uiso 1 1 calc R . .
N201 N 0.44669(19) 0.42220(18) -0.02806(13) 0.0199(8) Uani 1 1 d . . .
H201 H 0.4704 0.3821 -0.0194 0.024 Uiso 1 1 calc R . .
C203 C 0.4984(2) 0.4386(2) -0.06532(17) 0.0261(11) Uani 1 1 d . . .
H20A H 0.5168 0.4093 -0.0948 0.039 Uiso 1 1 calc R . .
H20B H 0.5374 0.4357 -0.0518 0.039 Uiso 1 1 calc R . .
H20C H 0.4747 0.4815 -0.0737 0.039 Uiso 1 1 calc R . .
C204 C 0.4174(2) 0.4678(2) 0.01731(16) 0.0232(10) Uani 1 1 d . . .
H20D H 0.3944 0.5107 0.0085 0.035 Uiso 1 1 calc R . .
H20E H 0.4559 0.4649 0.0315 0.035 Uiso 1 1 calc R . .
H20F H 0.3829 0.4575 0.0413 0.035 Uiso 1 1 calc R . .
C201 C 0.3875(2) 0.4225(2) -0.04703(17) 0.0251(11) Uani 1 1 d . . .
H20G H 0.3632 0.4646 -0.0575 0.03 Uiso 1 1 calc R . .
H20H H 0.3532 0.4151 -0.0201 0.03 Uiso 1 1 calc R . .
C202 C 0.4103(3) 0.3738(3) -0.08954(18) 0.0337(13) Uani 1 1 d . . .
H20I H 0.4372 0.3849 -0.1191 0.04 Uiso 1 1 calc R . .
H20J H 0.4407 0.332 -0.0816 0.04 Uiso 1 1 calc R . .
N202 N 0.3453(3) 0.3727(3) -0.09836(18) 0.0713(17) Uani 1 1 d . . .
C205 C 0.3571(5) 0.3453(5) -0.1455(3) 0.139(4) Uani 1 1 d . . .
H20K H 0.3727 0.3699 -0.1701 0.209 Uiso 1 1 calc R . .
H20L H 0.3132 0.3445 -0.1494 0.209 Uiso 1 1 calc R . .
H20M H 0.3935 0.3022 -0.1497 0.209 Uiso 1 1 calc R . .
C206 C 0.3149(4) 0.3387(4) -0.0638(3) 0.093(3) Uani 1 1 d . . .
H20N H 0.2683 0.3457 -0.0677 0.139 Uiso 1 1 calc R . .
H20O H 0.3103 0.3536 -0.0303 0.139 Uiso 1 1 calc R . .
H20P H 0.3456 0.2937 -0.0699 0.139 Uiso 1 1 calc R . .
N301 N 0.1450(3) 0.0220(2) 0.54381(18) 0.0484(14) Uani 1 1 d . . .
H301 H 0.1319 0.0586 0.5281 0.058 Uiso 1 1 calc R . .
C303 C 0.2202(3) -0.0010(4) 0.5422(3) 0.081(3) Uani 1 1 d . . .
H30A H 0.2302 0.0339 0.5519 0.122 Uiso 1 1 calc R . .
H30B H 0.2486 -0.0186 0.5088 0.122 Uiso 1 1 calc R . .
H30C H 0.232 -0.0336 0.5648 0.122 Uiso 1 1 calc R . .
C304 C 0.1276(5) -0.0232(4) 0.5213(3) 0.089(3) Uani 1 1 d . . .
H30D H 0.128 -0.0149 0.4871 0.133 Uiso 1 1 calc RD . .
H30E H 0.0807 -0.0193 0.5391 0.133 Uiso 1 1 calc R . .
H30F H 0.1625 -0.0658 0.5223 0.133 Uiso 1 1 calc R . .
C301 C 0.1053(4) 0.0367(4) 0.5962(3) 0.073(2) Uani 1 1 d . . .
H30G H 0.1204 0.0648 0.6119 0.087 Uiso 1 1 calc R . .
H30H H 0.1181 -0.0028 0.6124 0.087 Uiso 1 1 calc R . .
C302 C 0.0243(4) 0.0683(4) 0.6052(3) 0.071(2) Uani 1 1 d . . .
H30I H 0.0048 0.0991 0.6344 0.085 Uiso 1 1 calc R . .
H30J H 0.013 0.0919 0.5769 0.085 Uiso 1 1 calc R . .
N302 N -0.0105(4) 0.0275(3) 0.6126(3) 0.083(2) Uani 1 1 d . . .
C305 C -0.0174(5) 0.0054(4) 0.6621(3) 0.114(4) Uani 1 1 d . . .
H30K H 0.0296 -0.0202 0.6665 0.171 Uiso 1 1 calc R . .
H30L H -0.045 -0.0198 0.6659 0.171 Uiso 1 1 calc R . .
H30M H -0.0412 0.0417 0.6867 0.171 Uiso 1 1 calc R . .
C306 C -0.0808(4) 0.0617(6) 0.6022(5) 0.165(6) Uani 1 1 d . . .
H30N H -0.0981 0.1067 0.6117 0.248 Uiso 1 1 calc R . .
H30O H -0.1142 0.0457 0.6209 0.248 Uiso 1 1 calc R . .
H30P H -0.0762 0.0551 0.5671 0.248 Uiso 1 1 calc R . .
N401 N 0.5482(2) 0.0844(2) 0.53044(17) 0.0461(14) Uani 1 1 d D . .
H401 H 0.5284 0.125 0.5214 0.055 Uiso 1 1 calc R B 1
C403 C 0.4953(3) 0.0688(3) 0.5652(2) 0.065(2) Uani 1 1 d . C .
H40A H 0.5188 0.0282 0.5774 0.097 Uiso 1 1 calc R . .
H40B H 0.4611 0.0664 0.5487 0.097 Uiso 1 1 calc R . .
H40C H 0.4708 0.1015 0.5928 0.097 Uiso 1 1 calc R . .
C404 C 0.5868(4) 0.0385(3) 0.4875(3) 0.081(3) Uani 1 1 d . C .
H40D H 0.6124 0.0561 0.4623 0.122 Uiso 1 1 calc R . .
H40E H 0.5535 0.0286 0.4745 0.122 Uiso 1 1 calc R . .
H40F H 0.6204 0 0.4969 0.122 Uiso 1 1 calc R . .
C401 C 0.6075(5) 0.0743(5) 0.5468(4) 0.027(2) Uani 0.5 1 d P C 1
H40G H 0.6444 0.0793 0.5204 0.032 Uiso 0.5 1 calc PR C 1
H40H H 0.627 0.0315 0.5573 0.032 Uiso 0.5 1 calc PR C 1
C402 C 0.5827(5) 0.1254(5) 0.5917(4) 0.034(3) Uani 0.5 1 d P C 1
H40I H 0.5533 0.1675 0.5836 0.041 Uiso 0.5 1 calc PR C 1
H40J H 0.555 0.1146 0.6211 0.041 Uiso 0.5 1 calc PR C 1
N402 N 0.6488(5) 0.1239(4) 0.6001(3) 0.034(2) Uiso 0.5 1 d P C 1
C405 C 0.6338(9) 0.1497(7) 0.6498(6) 0.087(5) Uani 0.5 1 d P C 1
H40K H 0.6648 0.1706 0.6513 0.13 Uiso 0.5 1 calc PR C 1
H40L H 0.6418 0.1158 0.6715 0.13 Uiso 0.5 1 calc PR C 1
H40M H 0.5845 0.1803 0.6602 0.13 Uiso 0.5 1 calc PR C 1
C406 C 0.6778(8) 0.1570(7) 0.5687(5) 0.069(4) Uani 0.5 1 d P C 1
H40N H 0.6809 0.1447 0.5349 0.104 Uiso 0.5 1 calc PR C 1
H40O H 0.7252 0.148 0.5722 0.104 Uiso 0.5 1 calc PR C 1
H40P H 0.6482 0.2021 0.5766 0.104 Uiso 0.5 1 calc PR C 1
C407 C 0.5908(6) 0.1139(6) 0.5582(4) 0.040(3) Uani 0.5 1 d PD C 2
H40Q H 0.6221 0.1267 0.5328 0.048 Uiso 0.5 1 calc PR C 2
H40R H 0.5556 0.1522 0.5793 0.048 Uiso 0.5 1 calc PR C 2
C408 C 0.6344(6) 0.0705(5) 0.5891(4) 0.045(3) Uani 0.5 1 d PD C 2
H40S H 0.6032 0.0742 0.6221 0.055 Uiso 0.5 1 calc PR C 2
H40T H 0.6515 0.0268 0.5747 0.055 Uiso 0.5 1 calc PR C 2
N403 N 0.6962(5) 0.0808(5) 0.5950(4) 0.049(3) Uiso 0.5 1 d PD C 2
C409 C 0.6731(11) 0.1484(8) 0.6137(8) 0.126(9) Uiso 0.5 1 d PD C 2
H40U H 0.6851 0.1717 0.5865 0.189 Uiso 0.5 1 calc PR C 2
H40V H 0.697 0.15 0.6388 0.189 Uiso 0.5 1 calc PR C 2
H40W H 0.6219 0.1673 0.6279 0.189 Uiso 0.5 1 calc PR C 2
C400 C 0.7727(7) 0.0250(6) 0.5932(5) 0.063(4) Uiso 0.5 1 d PD C 2
H40X H 0.7788 -0.0125 0.5742 0.095 Uiso 0.5 1 calc PR C 2
H40Y H 0.7759 0.0151 0.6266 0.095 Uiso 0.5 1 calc PR C 2
H40Z H 0.8098 0.0387 0.5777 0.095 Uiso 0.5 1 calc PR C 2
N501 N 0.8538(2) 0.4756(2) 0.93192(17) 0.0384(12) Uani 1 1 d D . .
H501 H 0.8695 0.4386 0.9469 0.046 Uiso 1 1 calc R D 1
C503 C 0.7789(5) 0.4927(6) 0.9301(5) 0.041(3) Uani 0.5 1 d PD E 1
H50A H 0.7575 0.5368 0.9235 0.061 Uiso 0.5 1 calc PR E 1
H50B H 0.752 0.4865 0.9616 0.061 Uiso 0.5 1 calc PR E 1
H50C H 0.7784 0.4658 0.904 0.061 Uiso 0.5 1 calc PR E 1
C504 C 0.8587(7) 0.5228(5) 0.9581(4) 0.044(3) Uani 0.5 1 d PD E 1
H50D H 0.8356 0.5632 0.9457 0.065 Uiso 0.5 1 calc PR E 1
H50E H 0.9085 0.5138 0.9543 0.065 Uiso 0.5 1 calc PR E 1
H50F H 0.8356 0.5245 0.9928 0.065 Uiso 0.5 1 calc PR E 1
C501 C 0.8981(5) 0.4645(5) 0.8780(4) 0.035(3) Uani 0.5 1 d PD E 1
H50G H 0.888 0.4347 0.8598 0.042 Uiso 0.5 1 calc PR E 1
H50H H 0.8833 0.5047 0.8629 0.042 Uiso 0.5 1 calc PR E 1
C502 C 0.9754(6) 0.4390(8) 0.8731(4) 0.026(3) Uani 0.5 1 d PD E 1
H50I H 0.9859 0.47 0.8895 0.031 Uiso 0.5 1 calc PR E 1
H50J H 0.9897 0.4001 0.89 0.031 Uiso 0.5 1 calc PR E 1
N502 N 1.0162(6) 0.4253(6) 0.8228(4) 0.070(4) Uani 0.5 1 d PD E 1
C505 C 1.0903(7) 0.3825(9) 0.8181(8) 0.073(7) Uani 0.5 1 d PD E 1
H50K H 1.1113 0.4017 0.8367 0.109 Uiso 0.5 1 calc PR E 1
H50L H 1.1164 0.3745 0.7835 0.109 Uiso 0.5 1 calc PR E 1
H50M H 1.0927 0.3427 0.8311 0.109 Uiso 0.5 1 calc PR E 1
C506 C 1.0169(8) 0.4838(7) 0.8014(6) 0.090(6) Uani 0.5 1 d PD E 1
H50O H 0.9766 0.5032 0.7872 0.136 Uiso 0.5 1 calc PR E 1
H50P H 1.0608 0.4735 0.7757 0.136 Uiso 0.5 1 calc PR E 1
H50Q H 1.0139 0.5133 0.8271 0.136 Uiso 0.5 1 calc PR E 1
N503 N 1.0359(5) 0.4434(5) 0.8641(4) 0.048(3) Uani 0.5 1 d PD E 2
C507 C 0.9128(6) 0.4900(5) 0.9133(4) 0.041(3) Uani 0.5 1 d PD E 2
H50R H 0.935 0.491 0.9399 0.049 Uiso 0.5 1 calc PR E 2
H50S H 0.8968 0.5322 0.9012 0.049 Uiso 0.5 1 calc PR E 2
C508 C 0.9658(9) 0.4428(10) 0.8726(8) 0.074(9) Uani 0.5 1 d PD E 2
H50T H 0.9691 0.4004 0.8805 0.089 Uiso 0.5 1 calc PR E 2
H50U H 0.9498 0.4518 0.8421 0.089 Uiso 0.5 1 calc PR E 2
C509 C 0.8116(7) 0.4734(6) 0.9029(5) 0.051(3) Uani 0.5 1 d PD E 2
H50V H 0.7868 0.4473 0.9168 0.076 Uiso 0.5 1 calc PR E 2
H50W H 0.8408 0.4553 0.8698 0.076 Uiso 0.5 1 calc PR E 2
H50X H 0.7771 0.516 0.9014 0.076 Uiso 0.5 1 calc PR E 2
C50A C 0.8040(6) 0.5258(6) 0.9762(5) 0.055(4) Uani 0.5 1 d PD E 2
H50Y H 0.774 0.5638 0.964 0.082 Uiso 0.5 1 calc PR E 2
H50Z H 0.8326 0.5362 0.994 0.082 Uiso 0.5 1 calc PR E 2
H500 H 0.7744 0.5086 0.9983 0.082 Uiso 0.5 1 calc PR E 2
C50B C 1.0383(8) 0.5034(6) 0.8474(5) 0.068(5) Uani 0.5 1 d PD E 2
H502 H 1.0468 0.502 0.8117 0.103 Uiso 0.5 1 calc PR E 2
H503 H 1.0765 0.5093 0.857 0.103 Uiso 0.5 1 calc PR E 2
H504 H 0.9933 0.5385 0.8626 0.103 Uiso 0.5 1 calc PR E 2
C50C C 1.0863(14) 0.3855(12) 0.8283(9) 0.108(11) Uani 0.5 1 d PD E 2
H505 H 1.1349 0.3749 0.8299 0.162 Uiso 0.5 1 calc PR E 2
H506 H 1.0823 0.3947 0.795 0.162 Uiso 0.5 1 calc PR E 2
H507 H 1.0741 0.35 0.8372 0.162 Uiso 0.5 1 calc PR E 2
N601 N 0.9793(3) 0.1545(3) 0.03972(19) 0.0651(18) Uani 1 1 d D . .
H601 H 0.937 0.1793 0.0324 0.078 Uiso 1 1 calc R . .
C603 C 1.0235(3) 0.1914(3) 0.0307(2) 0.0489(18) Uani 1 1 d D . .
H60A H 1.0014 0.2288 0.0543 0.073 Uiso 1 1 calc R . .
H60B H 1.0274 0.2043 -0.0026 0.073 Uiso 1 1 calc R . .
H60C H 1.0706 0.1653 0.0346 0.073 Uiso 1 1 calc R . .
C604 C 0.9614(4) 0.1439(4) 0.0922(2) 0.071(2) Uani 1 1 d D . .
H60D H 1.0049 0.1229 0.1028 0.106 Uiso 1 1 calc R . .
H60E H 0.9351 0.1174 0.0968 0.106 Uiso 1 1 calc R . .
H60F H 0.9325 0.1844 0.1117 0.106 Uiso 1 1 calc R . .
C601 C 1.0086(5) 0.0945(4) 0.0090(3) 0.103(3) Uani 1 1 d D . .
H60G H 1.0558 0.0685 0.0137 0.123 Uiso 1 1 calc R . .
H60H H 0.9782 0.072 0.0208 0.123 Uiso 1 1 calc R . .
C602 C 1.0152(6) 0.0998(4) -0.0430(3) 0.139(5) Uani 1 1 d D . .
H60I H 1.0442 0.1237 -0.054 0.167 Uiso 1 1 calc R . .
H60J H 0.9676 0.1255 -0.0472 0.167 Uiso 1 1 calc R . .
N602 N 1.0481(7) 0.0369(6) -0.0793(5) 0.245(7) Uiso 1 1 d D . .
C605 C 1.1256(8) 0.0165(13) -0.0849(10) 0.28(1) Uiso 1 1 d D . .
H60K H 1.1327 0.0352 -0.0569 0.420 Uiso 1 1 calc R . .
H60L H 1.1462 0.0304 -0.1153 0.420 Uiso 1 1 calc R . .
H60M H 1.1484 -0.0294 -0.0861 0.420 Uiso 1 1 calc R . .
C606 C 1.0143(7) 0.0379(7) -0.1240(5) 0.208(7) Uiso 1 1 d D . .
H60N H 1.003 0.0787 -0.1375 0.312 Uiso 1 1 calc R . .
H60O H 0.9711 0.0311 -0.1125 0.312 Uiso 1 1 calc R . .
H60P H 1.048 0.0045 -0.1495 0.312 Uiso 1 1 calc R . .
N011 N 0.1976(3) 0.3950(3) 0.3187(2) 0.073(2) Uani 1 1 d . . .
C011 C 0.2256(3) 0.3567(3) 0.3413(2) 0.0433(15) Uani 1 1 d . . .
C012 C 0.2616(3) 0.3071(3) 0.3689(2) 0.0577(19) Uani 1 1 d . . .
H01A H 0.2268 0.2984 0.3939 0.087 Uiso 1 1 calc R . .
H01B H 0.2902 0.3203 0.3848 0.087 Uiso 1 1 calc R . .
H01C H 0.2922 0.2691 0.3468 0.087 Uiso 1 1 calc R . .
N021 N 0.3282(5) 0.4727(5) 0.4503(3) 0.180(6) Uani 1 1 d . . .
C021 C 0.3805(4) 0.4313(4) 0.4431(2) 0.072(3) Uani 1 1 d . . .
C022 C 0.4462(3) 0.3757(3) 0.4337(2) 0.0437(15) Uani 1 1 d . . .
H02A H 0.4363 0.3387 0.4419 0.066 Uiso 1 1 calc R . .
H02B H 0.4755 0.3801 0.4539 0.066 Uiso 1 1 calc R . .
H02C H 0.4712 0.3705 0.399 0.066 Uiso 1 1 calc R . .
N031 N 0.1706(4) 0.3926(3) 0.6615(3) 0.090(2) Uani 1 1 d . . .
C031 C 0.1698(4) 0.3443(4) 0.6726(3) 0.063(2) Uani 1 1 d . . .
C032 C 0.1675(3) 0.2850(3) 0.6863(3) 0.060(2) Uani 1 1 d . . .
H03A H 0.1507 0.2871 0.722 0.089 Uiso 1 1 calc R . .
H03B H 0.2149 0.2512 0.6754 0.089 Uiso 1 1 calc R . .
H03C H 0.1354 0.2766 0.6708 0.089 Uiso 1 1 calc R . .
N041 N 0.7793(4) 0.1101(3) 0.3794(3) 0.089(2) Uani 1 1 d . . .
C041 C 0.7519(4) 0.1127(4) 0.3473(3) 0.066(2) Uani 1 1 d . . .
C042 C 0.7203(3) 0.1155(3) 0.3077(2) 0.0525(18) Uani 1 1 d . . .
H04A H 0.6836 0.1578 0.3088 0.079 Uiso 1 1 calc R . .
H04B H 0.6993 0.0848 0.3107 0.079 Uiso 1 1 calc R . .
H04C H 0.7564 0.1057 0.2765 0.079 Uiso 1 1 calc R . .
N051 N 0.8338(4) 0.1232(4) 0.1908(3) 0.107(3) Uani 1 1 d . . .
C051 C 0.7953(4) 0.1600(4) 0.1696(3) 0.073(3) Uani 1 1 d . . .
C052 C 0.7490(4) 0.2052(4) 0.1451(3) 0.087(3) Uani 1 1 d . . .
H05A H 0.7315 0.2471 0.1621 0.13 Uiso 1 1 calc R . .
H05B H 0.7091 0.1946 0.1452 0.13 Uiso 1 1 calc R . .
H05C H 0.7746 0.2049 0.1112 0.13 Uiso 1 1 calc R . .
N061 N 0.6644(5) 0.0231(4) 0.0324(4) 0.146(4) Uani 1 1 d . . .
C061 C 0.6171(4) 0.0700(4) 0.0467(3) 0.068(2) Uani 1 1 d . . .
C062 C 0.5580(3) 0.1270(3) 0.0648(2) 0.0428(15) Uani 1 1 d . . .
H06A H 0.5738 0.1597 0.0703 0.064 Uiso 1 1 calc R . .
H06B H 0.5295 0.1213 0.0958 0.064 Uiso 1 1 calc R . .
H06C H 0.5295 0.1395 0.041 0.064 Uiso 1 1 calc R . .
N071 N 0.2142(4) 0.3920(3) 0.1479(3) 0.092(2) Uani 1 1 d . . .
C071 C 0.2506(4) 0.3911(3) 0.1707(3) 0.0521(18) Uani 1 1 d . . .
C072 C 0.2984(3) 0.3910(3) 0.1997(2) 0.0426(15) Uani 1 1 d . . .
H07A H 0.3244 0.4157 0.1848 0.064 Uiso 1 1 calc R . .
H07B H 0.3318 0.3477 0.2006 0.064 Uiso 1 1 calc R . .
H07C H 0.2712 0.4095 0.2331 0.064 Uiso 1 1 calc R . .
N081 N 0.1401(6) 0.0514(6) 0.0758(5) 0.206(6) Uani 1 1 d . . .
C081 C 0.1960(7) 0.0570(6) 0.0713(4) 0.121(4) Uiso 1 1 d . . .
C082 C 0.2562(5) 0.0704(6) 0.0694(4) 0.152(5) Uani 1 1 d . . .
H08A H 0.2646 0.0925 0.0404 0.228 Uiso 1 1 calc R . .
H08B H 0.2977 0.031 0.0675 0.228 Uiso 1 1 calc R . .
H08C H 0.2474 0.0969 0.0989 0.228 Uiso 1 1 calc R . .
N091 N 0.8418(6) 0.1452(5) 0.0283(4) 0.167(5) Uiso 1 1 d . . .
C091 C 0.8289(7) 0.1178(6) 0.0029(5) 0.140(5) Uiso 1 1 d . . .
C092 C 0.7812(9) 0.1013(8) -0.0231(6) 0.249(9) Uiso 1 1 d . . .
H09A H 0.7335 0.116 -0.0016 0.374 Uiso 1 1 calc R . .
H09B H 0.8006 0.0556 -0.0307 0.374 Uiso 1 1 calc R . .
H09C H 0.7797 0.1218 -0.0536 0.374 Uiso 1 1 calc R . .
N0A1 N 0.1840(5) 0.3564(7) 0.4958(4) 0.094(5) Uiso 0.5 1 d PD F 1
C0A1 C 0.1463(6) 0.3646(7) 0.5396(4) 0.078(5) Uiso 0.5 1 d PD F 1
C0A2 C 0.0680(7) 0.3928(9) 0.5737(5) 0.126(8) Uiso 0.5 1 d PD F 1
H0A1 H 0.0686 0.3813 0.6071 0.189 Uiso 0.5 1 calc PR F 1
H0A2 H 0.0396 0.3758 0.561 0.189 Uiso 0.5 1 calc PR F 1
H0A3 H 0.0475 0.4387 0.5739 0.189 Uiso 0.5 1 calc PR F 1
N0B1 N 1.1029(6) 0.4471(6) 0.4572(7) 0.179(9) Uiso 0.5 1 d PD G 2
C0B1 C 1.1267(6) 0.4841(5) 0.4349(4) 0.053(3) Uiso 0.5 1 d PD G 2
C0B2 C 1.1584(7) 0.5236(6) 0.4064(5) 0.061(4) Uiso 0.5 1 d PD G 2
H0B1 H 1.121 0.5632 0.4021 0.091 Uiso 0.5 1 calc PR G 2
H0B2 H 1.1872 0.5013 0.3742 0.091 Uiso 0.5 1 calc PR G 2
H0B3 H 1.1882 0.5324 0.424 0.091 Uiso 0.5 1 calc PR G 2
O01 O 0.6072(2) 0.04955(18) 0.36897(15) 0.0484(11) Uani 1 1 d . . .
O02 O 0.41165(19) 0.45152(17) 0.13132(12) 0.0347(9) Uani 1 1 d . . .
O03 O 0.1150(3) 0.4344(3) 0.9421(2) 0.107(2) Uani 1 1 d D . .
O04 O 0.1993(5) 0.4858(3) 0.9022(4) 0.217(5) Uani 1 1 d D . .
O05 O 0.1829(4) 0.7927(4) 0.1958(3) 0.154(3) Uiso 1 1 d . . .
O0S O 0.8644(12) 0.3990(11) 0.4461(8) 0.284(9) Uiso 1 1 d U . .
S0S S 0.8191(4) 0.4453(3) 0.4282(3) 0.251(6) Uani 1 1 d DU . .
C01S C 0.7695(8) 0.5309(6) 0.4401(6) 0.247(9) Uiso 1 1 d DU . .
H01D H 0.8025 0.5511 0.435 0.37 Uiso 1 1 calc R . .
H01E H 0.7404 0.5414 0.4739 0.37 Uiso 1 1 calc R . .
H01F H 0.7391 0.5459 0.4176 0.37 Uiso 1 1 calc R . .
C02S C 0.7234(8) 0.4433(7) 0.4421(5) 0.212(7) Uiso 1 1 d U . .
H02D H 0.7288 0.4004 0.4346 0.318 Uiso 1 1 calc R . .
H02E H 0.6958 0.4717 0.4216 0.318 Uiso 1 1 calc R . .
H02F H 0.6989 0.4569 0.4767 0.318 Uiso 1 1 calc R . .

loop_
_atom_site_aniso_label
_atom_site_aniso_U_11
_atom_site_aniso_U_22
_atom_site_aniso_U_33
_atom_site_aniso_U_23
_atom_site_aniso_U_13
_atom_site_aniso_U_12
U11 0.01770(7) 0.02328(9) 0.01849(8) 0.00404(7) -0.00436(6) -0.01050(7)
U12 0.01611(7) 0.02706(10) 0.01984(9) 0.00127(7) -0.00268(7) -0.00942(7)
U21 0.01355(7) 0.02422(10) 0.02359(9) 0.00441(7) -0.00450(6) -0.00918(7)
U22 0.01508(7) 0.02109(9) 0.01891(8) 0.00525(7) -0.00526(6) -0.00964(7)
O10 0.0207(15) 0.0235(17) 0.0147(14) -0.0011(13) -0.0024(12) -0.0076(13)
O101 0.0227(15) 0.0180(17) 0.0273(17) -0.0043(13) -0.0060(13) -0.0051(13)
O102 0.0248(16) 0.0241(18) 0.0270(17) 0.0062(14) -0.0040(14) -0.0107(14)
O103 0.0200(15) 0.035(2) 0.0321(18) -0.0001(15) -0.0036(14) -0.0137(15)
O104 0.0188(15) 0.0266(19) 0.0297(18) 0.0013(15) -0.0024(14) -0.0067(14)
O20 0.0182(13) 0.0268(17) 0.0109(14) -0.0001(12) -0.0019(11) -0.0121(13)
O201 0.0173(15) 0.0237(18) 0.0349(19) 0.0038(15) -0.0032(14) -0.0054(14)
O202 0.0145(14) 0.0311(19) 0.0284(17) 0.0027(14) -0.0055(13) -0.0083(14)
O203 0.0186(15) 0.0185(17) 0.0287(17) 0.0053(13) -0.0070(13) -0.0043(13)
O204 0.0209(15) 0.0206(17) 0.0259(17) 0.0033(13) -0.0047(13) -0.0091(13)
O111 0.0224(14) 0.0239(17) 0.0178(15) 0.0047(13) -0.0026(12) -0.0136(13)
C111 0.0193(19) 0.022(2) 0.016(2) 0.0037(18) -0.0024(16) -0.0094(18)
C112 0.0179(19) 0.016(2) 0.017(2) 0.0010(17) -0.0023(16) -0.0038(17)
C113 0.021(2) 0.019(2) 0.019(2) 0.0047(18) -0.0023(17) -0.0083(18)
C114 0.021(2) 0.019(2) 0.018(2) 0.0023(18) -0.0014(17) -0.0085(18)
C117 0.030(2) 0.037(3) 0.035(3) 0.016(2) -0.011(2) -0.024(2)
C118 0.059(4) 0.068(4) 0.124(6) 0.065(4) -0.048(4) -0.045(3)
C119 0.076(4) 0.083(5) 0.083(5) -0.004(4) 0.036(4) -0.056(4)
C110 0.082(4) 0.098(5) 0.076(4) 0.055(4) -0.044(3) -0.076(4)
C115 0.0173(19) 0.020(2) 0.023(2) -0.0007(18) -0.0036(17) -0.0085(17)
C116 0.0125(17) 0.023(2) 0.0068(18) 0.0058(16) 0.0000(14) -0.0030(16)
C11 0.0173(18) 0.050(3) 0.0099(19) -0.006(2) -0.0025(16) -0.018(2)
O121 0.0164(14) 0.0244(17) 0.0118(14) -0.0038(12) 0.0008(11) -0.0054(13)
C121 0.0202(19) 0.022(2) 0.0119(19) 0.0012(17) -0.0045(16) -0.0075(17)
C122 0.0175(19) 0.018(2) 0.015(2) 0.0011(17) -0.0043(16) -0.0051(17)
C123 0.021(2) 0.013(2) 0.030(2) 0.0014(19) -0.0062(19) -0.0037(18)
C124 0.0155(19) 0.025(3) 0.020(2) 0.0013(19) -0.0019(17) -0.0031(18)
C127 0.023(2) 0.020(3) 0.027(3) -0.002(2) 0.006(2) -0.002(2)
C128 0.021(2) 0.041(3) 0.044(3) -0.012(3) -0.003(2) -0.001(2)
C129 0.031(3) 0.038(3) 0.027(3) 0.001(2) -0.003(2) -0.009(2)
C120 0.042(3) 0.033(3) 0.038(3) -0.011(3) 0.022(3) -0.012(3)
C125 0.0186(19) 0.023(2) 0.016(2) 0.0028(17) -0.0037(16) -0.0099(17)
C126 0.022(2) 0.020(2) 0.0116(19) 0.0020(17) -0.0070(16) -0.0067(17)
C12 0.022(2) 0.017(2) 0.0133(19) -0.0006(16) -0.0015(16) -0.0088(17)
O131 0.0188(14) 0.0241(17) 0.0180(15) -0.0038(13) -0.0019(12) -0.0080(13)
C131 0.025(2) 0.031(3) 0.017(2) 0.0066(19) -0.0030(17) -0.0169(19)
C132 0.022(2) 0.031(3) 0.017(2) 0.0067(19) -0.0054(17) -0.0167(19)
C133 0.028(2) 0.038(3) 0.019(2) 0.005(2) -0.0053(18) -0.023(2)
C134 0.039(3) 0.035(3) 0.024(2) 0.001(2) -0.001(2) -0.027(2)
C137 0.059(3) 0.037(3) 0.032(3) -0.005(2) -0.011(3) -0.024(3)
C138 0.078(4) 0.063(4) 0.072(5) -0.019(3) -0.013(4) -0.049(4)
C139 0.101(5) 0.045(4) 0.032(3) -0.008(3) -0.023(3) -0.019(4)
C130 0.074(4) 0.041(4) 0.045(3) -0.023(3) 0.001(3) -0.029(3)
C135 0.033(2) 0.028(3) 0.020(2) 0.000(2) 0.002(2) -0.017(2)
C136 0.028(2) 0.027(2) 0.017(2) 0.0010(19) 0.0002(18) -0.0187(19)
C13 0.023(2) 0.016(2) 0.023(2) 0.0004(18) -0.0046(18) -0.0055(18)
O141 0.0203(14) 0.041(2) 0.0184(15) 0.0002(14) -0.0041(12) -0.0184(14)
C141 0.021(2) 0.035(3) 0.028(2) 0.002(2) -0.0049(19) -0.018(2)
C142 0.024(2) 0.041(3) 0.032(3) 0.006(2) -0.001(2) -0.019(2)
C143 0.020(2) 0.049(3) 0.039(3) 0.016(3) -0.005(2) -0.018(2)
C144 0.023(2) 0.047(3) 0.038(3) 0.013(3) -0.009(2) -0.015(2)
C147 0.043(3) 0.108(5) 0.087(4) 0.068(4) -0.039(3) -0.047(3)
C148 0.092(5) 0.120(6) 0.180(7) 0.096(5) -0.105(5) -0.066(5)
C149 0.096(5) 0.143(7) 0.131(6) 0.088(5) -0.083(4) -0.086(5)
C140 0.081(5) 0.170(8) 0.109(6) 0.046(6) -0.068(4) -0.063(6)
C145 0.024(2) 0.040(3) 0.024(2) 0.010(2) -0.0039(19) -0.014(2)
C146 0.021(2) 0.033(3) 0.021(2) -0.004(2) -0.0017(18) -0.0152(19)
C14 0.023(2) 0.037(3) 0.020(2) -0.004(2) 0.0001(18) -0.016(2)
O151 0.0165(14) 0.040(2) 0.0186(15) 0.0080(14) -0.0060(12) -0.0103(14)
C151 0.0150(19) 0.048(3) 0.023(2) 0.009(2) -0.0019(18) -0.012(2)
C152 0.023(2) 0.055(3) 0.028(3) 0.015(2) -0.004(2) -0.013(2)
C153 0.018(2) 0.055(4) 0.029(3) 0.002(3) 0.004(2) -0.002(2)
C154 0.016(2) 0.079(4) 0.033(3) 0.006(3) -0.002(2) -0.008(3)
C157 0.032(3) 0.097(5) 0.048(3) 0.001(3) -0.007(3) -0.019(3)
C155 0.020(2) 0.072(4) 0.032(3) 0.019(3) -0.003(2) -0.019(2)
C156 0.029(2) 0.063(4) 0.019(2) 0.015(2) -0.004(2) -0.018(3)
C15 0.043(2) 0.047(3) 0.027(2) 0.025(2) -0.024(2) -0.038(2)
O161 0.0196(15) 0.038(2) 0.0150(15) 0.0003(14) 0.0014(12) -0.0115(14)
C161 0.024(2) 0.033(3) 0.013(2) -0.0051(19) -0.0011(17) -0.010(2)
C162 0.020(2) 0.029(3) 0.020(2) -0.004(2) 0.0025(18) -0.0101(19)
C163 0.025(2) 0.028(3) 0.018(2) 0.0039(19) -0.0005(18) -0.011(2)
C164 0.022(2) 0.039(3) 0.024(2) 0.001(2) 0.0008(19) -0.017(2)
C167 0.027(2) 0.043(3) 0.022(2) 0.010(2) -0.002(2) -0.015(2)
C168 0.042(3) 0.052(4) 0.032(3) 0.011(3) 0.003(2) -0.023(3)
C169 0.034(3) 0.050(4) 0.025(3) 0.003(2) 0.005(2) -0.020(3)
C160 0.040(3) 0.057(4) 0.022(3) 0.005(3) -0.004(2) -0.020(3)
C165 0.018(2) 0.047(3) 0.022(2) 0.001(2) 0.0061(19) -0.011(2)
C166 0.025(2) 0.043(3) 0.018(2) 0.004(2) -0.0027(19) -0.011(2)
C16 0.024(2) 0.039(3) 0.020(2) 0.004(2) 0.0021(19) -0.004(2)
O171 0.0250(15) 0.038(2) 0.0128(14) 0.0010(13) -0.0025(12) -0.0169(14)
C171 0.0125(18) 0.031(3) 0.021(2) 0.001(2) -0.0019(17) -0.0070(18)
C172 0.0164(19) 0.025(2) 0.017(2) 0.0049(19) 0.0038(17) -0.0059(18)
C173 0.027(2) 0.024(2) 0.019(2) -0.0004(19) -0.0002(18) -0.0109(19)
C174 0.025(2) 0.023(3) 0.018(2) 0.0011(19) -0.0006(18) -0.0064(19)
C177 0.057(3) 0.036(3) 0.026(3) 0.009(2) -0.018(2) -0.029(3)
C178 0.144(7) 0.071(6) 0.041(4) -0.002(4) -0.031(5) -0.008(5)
C179 0.096(5) 0.172(8) 0.060(4) 0.044(5) -0.049(4) -0.084(5)
C170 0.189(9) 0.085(6) 0.051(4) 0.030(4) -0.071(5) -0.077(6)
C175 0.018(2) 0.028(3) 0.016(2) 0.0031(19) -0.0004(17) -0.0059(19)
C176 0.0127(18) 0.020(2) 0.016(2) -0.0010(17) 0.0022(16) -0.0023(16)
C17 0.0158(19) 0.025(2) 0.022(2) -0.0025(19) -0.0015(17) -0.0053(18)
O181 0.0209(14) 0.0228(17) 0.0164(15) 0.0048(12) -0.0041(12) -0.0110(13)
C181 0.021(2) 0.030(3) 0.013(2) 0.0091(18) -0.0071(16) -0.0112(18)
C182 0.0181(19) 0.035(3) 0.0117(19) 0.0105(18) -0.0042(16) -0.0124(19)
C183 0.019(2) 0.032(3) 0.020(2) 0.004(2) -0.0077(17) -0.0116(19)
C184 0.026(2) 0.029(3) 0.024(2) 0.006(2) -0.0073(19) -0.015(2)
C187 0.037(3) 0.033(3) 0.047(3) -0.002(3) -0.007(3) -0.020(2)
C188 0.084(5) 0.076(5) 0.088(5) -0.002(4) -0.058(4) -0.04

loop_
_atom_type_symbol
_atom_type_description
_atom_type_scat_dispersion_real
_atom_type_scat_dispersion_imag
_atom_type_scat_source
C C 0.0033 0.0016 'International Tables Vol C Tables 4.2.6.8 and 6.1.1.4'
H H 0 0 'International Tables Vol C Tables 4.2.6.8 and 6.1.1.4'
N N 0.0061 0.0033 'International Tables Vol C Tables 4.2.6.8 and 6.1.1.4'
O O 0.0106 0.006 'International Tables Vol C Tables 4.2.6.8 and 6.1.1.4'
S S 0.1246 0.1234 'International Tables Vol C Tables 4.2.6.8 and 6.1.1.4'
U U -9.6767 9.6646 'International Tables Vol C Tables 4.2.6.8 and 6.1.1.4'
